data_8101206
loop_
_publ_author_name
'Isea, Ra\'ul'
'Capparelli, Mario V.'
'G\'omez, Dora'
'Gil, Herminia'

_publ_section_title
;
Crystal structure of 5-phenylhydantoic acid, C~6~H~5~NHCONHCH~2~COOH
;
_journal_issue 1
_journal_name_full 'Zeitschrift f\"ur Kristallographie - New Crystal Structures'
_journal_page_first 167
_journal_page_last 168
_journal_volume 215
_journal_year 2000
_chemical_formula_structural 'C6 H5 N H C O N H C H2 C O O H'
_chemical_formula_sum 'C9 H10 N2 O3'
_chemical_formula_weight 194.19
_chemical_name_common '5-phenylhydantoic acid'
_space_group_IT_number 19
_symmetry_cell_setting orthorhombic
_symmetry_Int_Tables_number 19
_symmetry_space_group_name_Hall 'P 2ac 2ab'
_symmetry_space_group_name_H-M 'P 21 21 21'
_cell_angle_alpha 90.00
_cell_angle_beta 90.00
_cell_angle_gamma 90.00
_cell_formula_units_Z 4
_cell_length_a 9.456(6)
_cell_length_b 11.218(3)
_cell_length_c 8.658(6)
_cell_measurement_temperature 298(2)
_cell_volume 918.4(9)
_diffrn_ambient_temperature 298(2)
_exptl_crystal_density_diffrn 1.404
_refine_diff_density_rms 0.036
_refine_ls_R_factor_obs 0.0348
_refine_ls_wR_factor_obs 0.0915
_cod_database_code 8101206

loop_
_symmetry_equiv_pos_as_xyz
'x, y, z'
'-x+1/2, -y, z+1/2'
'x+1/2, -y+1/2, -z'
'-x, y+1/2, -z+1/2'

loop_
_atom_site_aniso_label
_atom_site_aniso_U_11
_atom_site_aniso_U_22
_atom_site_aniso_U_33
_atom_site_aniso_U_23
_atom_site_aniso_U_13
_atom_site_aniso_U_12
C1 0.0433(12) 0.0379(11) 0.0402(11) 0.0042(9) -0.0004(10) 0.0001(10)
O11 0.0555(11) 0.0395(9) 0.0720(12) -0.0023(8) -0.0200(10) -0.0023(8)
O12 0.0563(11) 0.0470(9) 0.0845(12) 0.0023(9) -0.0213(10) 0.0076(9)
C2 0.0455(12) 0.0388(11) 0.0471(12) 0.0059(10) -0.0046(11) -0.0005(11)
N3 0.0533(11) 0.0432(10) 0.0372(9) -0.0011(8) 0.0010(9) -0.0087(9)
C4 0.0314(10) 0.0408(11) 0.0335(9) -0.0009(9) -0.0015(9) 0.0017(9)
O41 0.0448(9) 0.0432(8) 0.0346(7) -0.0039(7) 0.0022(7) 0.0015(7)
N5 0.0590(12) 0.0415(10) 0.0322(8) -0.0028(8) 0.0048(9) -0.0032(9)
C51 0.0410(11) 0.0408(11) 0.0376(10) -0.0025(9) -0.0075(10) -0.0028(10)
C52 0.0552(15) 0.0493(13) 0.0611(15) -0.0045(12) 0.0015(14) 0.0025(12)
C53 0.070(2) 0.0411(13) 0.095(2) -0.0030(15) -0.014(2) 0.0044(14)
C54 0.076(2) 0.052(2) 0.080(2) 0.0185(15) -0.021(2) -0.0200(15)
C55 0.061(2) 0.071(2) 0.059(2) 0.0077(15) -0.0048(15) -0.028(2)
C56 0.0449(13) 0.0512(14) 0.0489(12) -0.0030(11) -0.0007(12) -0.0079(11)

loop_
_atom_site_label
_atom_site_type_symbol
_atom_site_fract_x
_atom_site_fract_y
_atom_site_fract_z
_atom_site_U_iso_or_equiv
_atom_site_thermal_displace_type
_atom_site_occupancy
_atom_site_calc_flag
_atom_site_refinement_flags
_atom_site_disorder_group
C1 C 0.6059(3) -0.2640(2) 0.6141(2) 0.0405(5) Uani 1 d . .
O11 O 0.5903(2) -0.38032(15) 0.5951(2) 0.0557(5) Uani 1 d . .
H11 H 0.5085(38) -0.3964(28) 0.5314(37) 0.078(10) Uiso 1 d . .
O12 O 0.5214(2) -0.1917(2) 0.5731(3) 0.0626(5) Uani 1 d . .
C2 C 0.7445(3) -0.2362(2) 0.6913(3) 0.0438(6) Uani 1 d . .
H2A H 0.7571(3) -0.2898(2) 0.7782(3) 0.059(8) Uiso 1 calc R .
H2B H 0.8206(3) -0.2513(2) 0.6187(3) 0.050(7) Uiso 1 calc R .
N3 N 0.7554(2) -0.1152(2) 0.7455(2) 0.0446(5) Uani 1 d . .
H3 H 0.7276(2) -0.0993(2) 0.8378(2) 0.054(8) Uiso 1 calc R .
C4 C 0.8064(2) -0.0269(2) 0.6591(2) 0.0353(5) Uani 1 d . .
O41 O 0.8430(2) -0.04180(13) 0.5218(2) 0.0409(4) Uani 1 d . .
N5 N 0.8182(2) 0.0796(2) 0.7319(2) 0.0442(5) Uani 1 d . .
H5 H 0.7984(2) 0.0804(2) 0.8288(2) 0.050(7) Uiso 1 calc R .
C51 C 0.8595(2) 0.1897(2) 0.6662(2) 0.0398(5) Uani 1 d . .
C52 C 0.7972(3) 0.2914(2) 0.7257(3) 0.0552(7) Uani 1 d . .
H52 H 0.7325(3) 0.2852(2) 0.8062(3) 0.060(8) Uiso 1 calc R .
C53 C 0.8308(4) 0.4020(2) 0.6662(4) 0.0687(9) Uani 1 d . .
H53 H 0.7880(4) 0.4699(2) 0.7064(4) 0.076(10) Uiso 1 calc R .
C54 C 0.9272(4) 0.4125(3) 0.5481(4) 0.0693(9) Uani 1 d . .
H54 H 0.9488(4) 0.4869(3) 0.5069(4) 0.067(9) Uiso 1 calc R .
C55 C 0.9913(3) 0.3113(3) 0.4916(3) 0.0636(8) Uani 1 d . .
H55 H 1.0574(3) 0.3181(3) 0.4125(3) 0.071(10) Uiso 1 calc R .
C56 C 0.9595(3) 0.1999(2) 0.5503(3) 0.0483(6) Uani 1 d . .
H56 H 1.0049(3) 0.1325(2) 0.5122(3) 0.066(9) Uiso 1 calc R .

loop_
_geom_bond_atom_site_label_1
_geom_bond_atom_site_label_2
_geom_bond_distance
_geom_bond_site_symmetry_2
_geom_bond_publ_flag
C1 O12 1.193(3) . ?
C1 O11 1.323(3) . ?
C1 C2 1.504(3) . ?
O11 H11 0.97(4) . ?
C2 N3 1.440(3) . ?
C2 H2A 0.97 . ?
C2 H2B 0.97 . ?
N3 C4 1.332(3) . ?
N3 H3 0.86 . ?
C4 O41 1.249(3) . ?
C4 N5 1.356(3) . ?
N5 C51 1.414(3) . ?
N5 H5 0.86 . ?
C51 C52 1.383(3) . ?
C51 C56 1.384(4) . ?
C52 C53 1.381(4) . ?
C52 H52 0.93 . ?
C53 C54 1.375(5) . ?
C53 H53 0.93 . ?
C54 C55 1.377(5) . ?
C54 H54 0.93 . ?
C55 C56 1.382(3) . ?
C55 H55 0.93 . ?
C56 H56 0.93 . ?

loop_
_cod_related_entry_id
_cod_related_entry_database
_cod_related_entry_code
1 ChemSpider 200973
